data_1562027
_publ_author_name
'Mihalik M., Jaglicic Z., Fitta M., Kavecansky V., Csach K., Budziak A., Briancin J., Zentkova M., Mihalik M.'
_publ_contact_author_address 'Institute of Experimental Physics SAS, Watsonova 44, Kosice, Slovakia'
_publ_contact_author_name 'Matus Mihalik'
_publ_section_title
;
 Structural and magnetic study of PrMn_(1-x)Fe_xO_3 compounds
;
_journal_coden_ASTM JALCOM
_journal_name_full 'Journal of Alloys and Compounds'
_journal_page_first 652
_journal_page_last 661
_journal_paper_doi 10.1016/j.jallcom.2016.06.177
_journal_volume 687
_journal_year 2016
_chemical_formula_sum 'Fe0.4 Mn3.6 O12 Pr4'
_chemical_formula_weight 975.76
_chemical_name_common PrMn0.9Fe0.1O3
_space_group_IT_number 62
_space_group_name_Hall '-P 2ac 2n'
_space_group_name_H-M_alt 'P n m a'
_symmetry_cell_setting orthorhombic
_cell_angle_alpha 90.000000
_cell_angle_beta 90.000000
_cell_angle_gamma 90.000000
_cell_formula_units_Z 1
_cell_length_a 5.7952(10)
_cell_length_b 7.6218(10)
_cell_length_c 5.4605(10)
_cell_measurement_temperature 298
_cell_measurement_theta_max 90
_cell_measurement_theta_min 15
_cell_volume 241.19(7)
_diffrn_ambient_temperature 298
_diffrn_measured_fraction_theta_full 0.5
_diffrn_measurement_device_type 'Ultima IV (Rigaku)'
_diffrn_measurement_method \q/2'\q
_diffrn_radiation_detector D/TEX
_diffrn_radiation_source 'X-ray tube'
_diffrn_reflns_number 121
_exptl_crystal_colour black
_exptl_crystal_density_diffrn 6.718
_exptl_crystal_description powder
_geom_angle 94.131(4)
_geom_angle_atom_site_label_1 O1
_geom_angle_atom_site_label_2 Fe1
_geom_angle_atom_site_label_3 O2
_geom_bond_atom_site_label_1 O1
_geom_bond_atom_site_label_2 Fe1
_geom_bond_distance 1.9228(3)
_refine_ls_goodness_of_fit_all 6.586
_refine_ls_R_I_factor 0.1139
_refine_ls_structure_factor_coef Inet
_cod_data_source_file prmn09fe01o3_25c.cif
_cod_data_source_block 1000C
_cod_original_formula_sum 'Fe0.40 Mn3.60 O12 Pr4'
_cod_database_code 1562027
_exptl_atmosphere air

loop_
_space_group_symop_operation_xyz
'x, y, z'
'-x, -y, -z'
'-x+1/2, -y, z+1/2'
'x+1/2, y, -z+1/2'
'-x, y+1/2, -z'
'x, -y+1/2, z'
'x+1/2, -y+1/2, -z+1/2'
'-x+1/2, y+1/2, z+1/2'

loop_
_atom_site_label
_atom_site_occupancy
_atom_site_fract_x
_atom_site_fract_y
_atom_site_fract_z
_atom_site_adp_type
_atom_site_U_iso_or_equiv
_atom_site_type_symbol
Pr1 1.0 0.059830 0.250000 0.990860 Uiso 0.0 Pr
Mn1 0.9000 0.000000 0.000000 0.500000 Uiso 0.0 Mn
Fe1 0.1000 0.000000 0.000000 0.500000 Uiso 0.0 Fe
O1 1.0 0.489630 0.250000 0.045920 Uiso 0.0 O
O2 1.0 0.350070 0.038350 0.730490 Uiso 0.0 O

loop_
_diffrn_radiation_type
_diffrn_radiation_wavelength
CuK\a~1~ 1.54056
CuK\a~2~ 1.54439
